data_4502357
loop_
_publ_author_name
'Chen, Shan-Ci'
'Yu, Rong-Min'
'Zhao, Zhen-Guo'
'Chen, Shu-Mei'
'Zhang, Qi-Sheng'
'Wu, Xiao-Yuan'
'Wang, Fei'
'Lu, Can-Zhong'

_publ_section_title
;
 A Series of Polynuclear Complexes of d10Metals With Interesting
 Luminescent Properties
;
_journal_issue 3
_journal_name_full 'Crystal Growth &amp; Design'
_journal_page_first 1155
_journal_paper_doi 10.1021/cg901031x
_journal_volume 10
_journal_year 2010
_chemical_formula_moiety 'C42 H30 Cu6 N12 S6, 2(C7 H18 N), 2(Cl)'
_chemical_formula_sum 'C56 H66 Cl2 Cu6 N14 S6'
_chemical_formula_weight 1579.73
_chemical_name_systematic
; 
 ? 
;
_space_group_IT_number 205
_symmetry_cell_setting cubic
_symmetry_space_group_name_Hall '-P 2ac 2ab 3'
_symmetry_space_group_name_H-M 'P a -3'
_atom_sites_solution_hydrogens geom
_atom_sites_solution_primary direct
_atom_sites_solution_secondary difmap
_audit_creation_method SHELXL-97
_cell_angle_alpha 90.00
_cell_angle_beta 90.00
_cell_angle_gamma 90.00
_cell_formula_units_Z 4
_cell_length_a 18.7167(4)
_cell_length_b 18.7167(4)
_cell_length_c 18.7167(4)
_cell_measurement_reflns_used 9643
_cell_measurement_temperature 293(2)
_cell_measurement_theta_max 27.4372
_cell_measurement_theta_min 2.1761
_cell_volume 6556.7(2)
_computing_structure_refinement 'SHELXL-97 (Sheldrick, 1997)'
_computing_structure_solution 'SHELXS-97 (Sheldrick, 1990)'
_diffrn_ambient_temperature 293(2)
_diffrn_detector_area_resol_mean 13.6612
_diffrn_measured_fraction_theta_full 0.997
_diffrn_measured_fraction_theta_max 0.997
_diffrn_measurement_device_type 'SCXMini Mercury2'
_diffrn_measurement_method CCD_Profile_fitting
_diffrn_radiation_monochromator graphite
_diffrn_radiation_source 'fine-focus sealed tube'
_diffrn_radiation_type MoK\a
_diffrn_radiation_wavelength 0.71073
_diffrn_reflns_av_R_equivalents 0.0619
_diffrn_reflns_av_sigmaI/netI 0.0188
_diffrn_reflns_limit_h_max 21
_diffrn_reflns_limit_h_min -22
_diffrn_reflns_limit_k_max 22
_diffrn_reflns_limit_k_min -22
_diffrn_reflns_limit_l_max 22
_diffrn_reflns_limit_l_min -22
_diffrn_reflns_number 40084
_diffrn_reflns_theta_full 25.50
_diffrn_reflns_theta_max 25.50
_diffrn_reflns_theta_min 2.43
_exptl_absorpt_coefficient_mu 2.232
_exptl_absorpt_correction_T_max 0.6638
_exptl_absorpt_correction_T_min 0.5540
_exptl_absorpt_correction_type multi-scan
_exptl_crystal_colour Yellow
_exptl_crystal_density_diffrn 1.600
_exptl_crystal_density_method 'not measured'
_exptl_crystal_description Block
_exptl_crystal_F_000 3216
_exptl_crystal_size_max 0.30
_exptl_crystal_size_mid 0.20
_exptl_crystal_size_min 0.20
_refine_diff_density_max 1.821
_refine_diff_density_min -1.964
_refine_diff_density_rms 0.131
_refine_ls_extinction_method none
_refine_ls_goodness_of_fit_ref 1.197
_refine_ls_hydrogen_treatment mixed
_refine_ls_matrix_type full
_refine_ls_number_parameters 130
_refine_ls_number_reflns 2040
_refine_ls_number_restraints 0
_refine_ls_restrained_S_all 1.197
_refine_ls_R_factor_all 0.0898
_refine_ls_R_factor_gt 0.0797
_refine_ls_shift/su_max 0.000
_refine_ls_shift/su_mean 0.000
_refine_ls_structure_factor_coef Fsqd
_refine_ls_weighting_details 'calc w=1/[\s^2^(Fo^2^)+(0.1542P)^2^+8.6131P] where P=(Fo^2^+2Fc^2^)/3'
_refine_ls_weighting_scheme calc
_refine_ls_wR_factor_gt 0.2381
_refine_ls_wR_factor_ref 0.2489
_reflns_number_gt 1729
_reflns_number_total 2040
_reflns_threshold_expression >2sigma(I)
_cod_data_source_file cg901031x_si_003.cif
_cod_data_source_block 1
_cod_depositor_comments
;
The following automatic conversions were performed:

'_symmetry_cell_setting' value 'Cubic' changed to 'cubic' according
to /home/saulius/struct/CIF-dictionaries/cif_core.dic dictionary
named 'cif_core.dic' version 2.4.2 from
2011-04-26.

'_exptl_absorpt_correction_type' value 'Multi-scan'
changed to 'multi-scan' according to
/home/saulius/struct/CIF-dictionaries/cif_core.dic dictionary named
'cif_core.dic' version 2.4.2 from 2011-04-26.

Automatic conversion script
Id: cif_fix_values 1715 2011-07-08 13:25:40Z adriana 
;
_cod_original_sg_symbol_H-M Pa-3
_cod_database_code 4502357

loop_
_symmetry_equiv_pos_as_xyz
'x, y, z'
'-x+1/2, -y, z+1/2'
'-x, y+1/2, -z+1/2'
'x+1/2, -y+1/2, -z'
'z, x, y'
'z+1/2, -x+1/2, -y'
'-z+1/2, -x, y+1/2'
'-z, x+1/2, -y+1/2'
'y, z, x'
'-y, z+1/2, -x+1/2'
'y+1/2, -z+1/2, -x'
'-y+1/2, -z, x+1/2'
'-x, -y, -z'
'x-1/2, y, -z-1/2'
'x, -y-1/2, z-1/2'
'-x-1/2, y-1/2, z'
'-z, -x, -y'
'-z-1/2, x-1/2, y'
'z-1/2, x, -y-1/2'
'z, -x-1/2, y-1/2'
'-y, -z, -x'
'y, -z-1/2, x-1/2'
'-y-1/2, z-1/2, x'
'y-1/2, z, -x-1/2'

loop_
_atom_site_label
_atom_site_type_symbol
_atom_site_fract_x
_atom_site_fract_y
_atom_site_fract_z
_atom_site_U_iso_or_equiv
_atom_site_adp_type
_atom_site_occupancy
_atom_site_symmetry_multiplicity
_atom_site_calc_flag
_atom_site_refinement_flags
Cu1 Cu 0.95379(4) 0.10007(4) 0.43355(5) 0.0451(4) Uani 0.90 1 d P
Cl1 Cl 0.86141(12) 0.63859(12) 0.36141(12) 0.0689(9) Uani 1 3 d S
S1 S 1.10033(8) 0.14739(9) 0.54434(9) 0.0477(5) Uani 1 1 d .
C7 C 1.0230(3) 0.1977(3) 0.5365(3) 0.0455(14) Uani 1 1 d .
N2 N 1.0174(4) 0.2637(3) 0.5642(3) 0.0591(15) Uani 1 1 d .
H2A H 1.0502 0.2865 0.5868 0.071 Uiso 1 1 calc R
C6 C 0.9495(4) 0.2883(4) 0.5497(4) 0.0562(17) Uani 1 1 d .
C5 C 0.9149(6) 0.3535(4) 0.5627(5) 0.080(3) Uani 1 1 d .
H5A H 0.9379 0.3902 0.5870 0.096 Uiso 1 1 calc R
C4 C 0.8477(6) 0.3613(5) 0.5392(6) 0.091(3) Uani 1 1 d .
H4A H 0.8244 0.4044 0.5469 0.109 Uiso 1 1 calc R
C3 C 0.8119(5) 0.3069(5) 0.5036(5) 0.082(3) Uani 1 1 d .
H3A H 0.7649 0.3142 0.4892 0.098 Uiso 1 1 calc R
C2 C 0.8442(4) 0.2421(4) 0.4888(4) 0.0654(19) Uani 1 1 d .
H2B H 0.8205 0.2059 0.4644 0.078 Uiso 1 1 calc R
C1 C 0.9153(4) 0.2340(4) 0.5131(3) 0.0560(17) Uani 1 1 d .
N1 N 0.9625(3) 0.1774(3) 0.5051(3) 0.0489(12) Uani 1 1 d .
N3 N 0.7317(4) 0.7683(4) 0.2317(4) 0.067(3) Uani 1 3 d S
C10 C 0.8213(5) 0.7526(6) 0.1278(5) 0.084(3) Uani 1 1 d .
H10A H 0.8723 0.7509 0.1222 0.127 Uiso 1 1 calc R
H10B H 0.8028 0.7940 0.1038 0.127 Uiso 1 1 calc R
H10C H 0.8004 0.7104 0.1076 0.127 Uiso 1 1 calc R
C11 C 0.6866(5) 0.8134(5) 0.1866(5) 0.067(3) Uani 1 3 d S
Cu11 Cu 1.0082(4) 0.1248(4) 0.4607(4) 0.0451(4) Uani 0.10 1 d P
C9 C 0.8037(11) 0.7565(12) 0.2035(12) 0.203(9) Uiso 1 1 d .
H9A H 0.8333 0.7942 0.2233 0.244 Uiso 1 1 calc R
H9B H 0.8204 0.7122 0.2246 0.244 Uiso 1 1 calc R
H11A H 0.648(4) 0.833(5) 0.204(4) 0.07(2) Uiso 1 1 d .

loop_
_atom_site_aniso_label
_atom_site_aniso_U_11
_atom_site_aniso_U_22
_atom_site_aniso_U_33
_atom_site_aniso_U_23
_atom_site_aniso_U_13
_atom_site_aniso_U_12
Cu1 0.0448(6) 0.0414(5) 0.0490(6) -0.0051(3) 0.0006(3) 0.0015(3)
Cl1 0.0689(9) 0.0689(9) 0.0689(9) -0.0069(10) 0.0069(10) -0.0069(10)
S1 0.0467(9) 0.0445(9) 0.0520(9) -0.0041(7) 0.0015(7) -0.0012(6)
C7 0.054(4) 0.042(3) 0.040(3) -0.001(2) 0.006(3) -0.001(3)
N2 0.080(4) 0.044(3) 0.054(3) -0.006(2) 0.000(3) 0.001(3)
C6 0.071(4) 0.050(4) 0.047(3) 0.004(3) 0.015(3) 0.011(3)
C5 0.116(8) 0.050(4) 0.075(5) -0.003(4) 0.026(5) 0.022(5)
C4 0.094(7) 0.077(6) 0.101(7) -0.001(5) 0.029(6) 0.037(6)
C3 0.074(5) 0.094(7) 0.077(5) 0.026(5) 0.019(4) 0.037(5)
C2 0.068(5) 0.071(5) 0.057(4) 0.012(4) 0.016(3) 0.021(4)
C1 0.070(4) 0.058(4) 0.041(3) 0.007(3) 0.018(3) 0.019(3)
N1 0.057(3) 0.044(3) 0.045(3) 0.001(2) 0.009(2) 0.004(2)
N3 0.067(3) 0.067(3) 0.067(3) -0.005(3) 0.005(3) -0.005(3)
C10 0.071(5) 0.101(7) 0.081(6) -0.014(5) 0.009(5) 0.000(5)
C11 0.067(3) 0.067(3) 0.067(3) 0.001(4) -0.001(4) 0.001(4)
Cu11 0.0448(6) 0.0414(5) 0.0490(6) -0.0051(3) 0.0006(3) 0.0015(3)

loop_
_atom_type_symbol
_atom_type_description
_atom_type_scat_dispersion_real
_atom_type_scat_dispersion_imag
_atom_type_scat_source
C C 0.0033 0.0016 'International Tables Vol C Tables 4.2.6.8 and 6.1.1.4'
H H 0.0000 0.0000 'International Tables Vol C Tables 4.2.6.8 and 6.1.1.4'
N N 0.0061 0.0033 'International Tables Vol C Tables 4.2.6.8 and 6.1.1.4'
S S 0.1246 0.1234 'International Tables Vol C Tables 4.2.6.8 and 6.1.1.4'
Cl Cl 0.1484 0.1585 'International Tables Vol C Tables 4.2.6.8 and 6.1.1.4'
Cu Cu 0.3201 1.2651 'International Tables Vol C Tables 4.2.6.8 and 6.1.1.4'

loop_
_geom_angle_atom_site_label_1
_geom_angle_atom_site_label_2
_geom_angle_atom_site_label_3
_geom_angle
_geom_angle_site_symmetry_1
_geom_angle_site_symmetry_3
Cu11 Cu1 N1 51.4(4) . .
Cu11 Cu1 Cu11 119.1(4) . 19_646
N1 Cu1 Cu11 166.7(3) . 19_646
Cu11 Cu1 S1 170.9(4) . 10_646
N1 Cu1 S1 126.75(17) . 10_646
Cu11 Cu1 S1 60.8(2) 19_646 10_646
Cu11 Cu1 S1 70.0(4) . 19_646
N1 Cu1 S1 112.84(16) . 19_646
Cu11 Cu1 S1 66.3(2) 19_646 19_646
S1 Cu1 S1 116.11(5) 10_646 19_646
Cu11 Cu1 Cu1 124.5(4) . 19_646
N1 Cu1 Cu1 150.20(15) . 19_646
Cu11 Cu1 Cu1 22.5(2) 19_646 19_646
S1 Cu1 Cu1 51.54(5) 10_646 19_646
S1 Cu1 Cu1 87.35(5) 19_646 19_646
Cu11 Cu1 Cu1 39.5(3) . 22_665
N1 Cu1 Cu1 89.56(16) . 22_665
Cu11 Cu1 Cu1 79.8(2) 19_646 22_665
S1 Cu1 Cu1 138.31(6) 10_646 22_665
S1 Cu1 Cu1 50.91(5) 19_646 22_665
Cu1 Cu1 Cu1 86.81(4) 19_646 22_665
C7 S1 Cu11 130.8(3) . 22_665
C7 S1 Cu1 105.1(2) . 7_665
Cu11 S1 Cu1 54.8(2) 22_665 7_665
C7 S1 Cu1 107.3(2) . 22_665
Cu11 S1 Cu1 31.9(2) 22_665 22_665
Cu1 S1 Cu1 77.54(6) 7_665 22_665
C7 S1 Cu11 55.5(3) . .
Cu11 S1 Cu11 77.4(3) 22_665 .
Cu1 S1 Cu11 87.2(2) 7_665 .
Cu1 S1 Cu11 52.15(18) 22_665 .
N1 C7 N2 111.5(6) . .
N1 C7 S1 126.3(5) . .
N2 C7 S1 122.2(5) . .
N1 C7 Cu11 50.9(4) . .
N2 C7 Cu11 153.5(6) . .
S1 C7 Cu11 78.7(3) . .
C7 N2 C6 107.6(6) . .
N2 C6 C1 106.2(6) . .
N2 C6 C5 132.9(8) . .
C1 C6 C5 120.9(8) . .
C4 C5 C6 118.1(9) . .
C5 C4 C3 122.0(8) . .
C2 C3 C4 121.9(9) . .
C3 C2 C1 116.1(9) . .
C6 C1 N1 108.8(7) . .
C6 C1 C2 121.0(7) . .
N1 C1 C2 130.2(7) . .
C7 N1 C1 105.9(6) . .
C7 N1 Cu11 87.1(5) . .
C1 N1 Cu11 153.7(6) . .
C7 N1 Cu1 125.3(4) . .
C1 N1 Cu1 125.4(5) . .
Cu11 N1 Cu1 38.4(3) . .
C11 N3 C9 114.3(10) . 12_664
C11 N3 C9 114.3(10) . 6_566
C9 N3 C9 104.3(11) 12_664 6_566
C11 N3 C9 114.3(10) . .
C9 N3 C9 104.3(11) 12_664 .
C9 N3 C9 104.3(11) 6_566 .
Cu1 Cu11 N1 90.2(5) . .
Cu1 Cu11 C7 132.1(5) . .
N1 Cu11 C7 42.0(3) . .
Cu1 Cu11 Cu1 118.1(5) . 22_665
N1 Cu11 Cu1 147.2(5) . 22_665
C7 Cu11 Cu1 107.1(4) . 22_665
Cu1 Cu11 S1 78.1(4) . 19_646
N1 Cu11 S1 143.4(5) . 19_646
C7 Cu11 S1 139.7(4) . 19_646
Cu1 Cu11 S1 64.4(2) 22_665 19_646
Cu1 Cu11 S1 160.9(5) . .
N1 Cu11 S1 86.2(4) . .
C7 Cu11 S1 45.9(3) . .
Cu1 Cu11 S1 61.6(2) 22_665 .
S1 Cu11 S1 115.1(3) 19_646 .
Cu1 Cu11 Cu11 38.8(2) . 19_646
N1 Cu11 Cu11 128.1(5) . 19_646
C7 Cu11 Cu11 166.1(4) . 19_646
Cu1 Cu11 Cu11 79.5(3) 22_665 19_646
S1 Cu11 Cu11 54.2(3) 19_646 19_646
S1 Cu11 Cu11 137.4(3) . 19_646
Cu1 Cu11 Cu11 123.5(4) . 22_665
N1 Cu11 Cu11 127.9(5) . 22_665
C7 Cu11 Cu11 93.2(4) . 22_665
Cu1 Cu11 Cu11 22.1(2) 22_665 22_665
S1 Cu11 Cu11 86.2(4) 19_646 22_665
S1 Cu11 Cu11 48.4(2) . 22_665
Cu11 Cu11 Cu11 89.1(4) 19_646 22_665
C10 C9 N3 124.5(16) . .

loop_
_geom_bond_atom_site_label_1
_geom_bond_atom_site_label_2
_geom_bond_distance
_geom_bond_site_symmetry_2
Cu1 Cu11 1.228(8) .
Cu1 N1 1.978(5) .
Cu1 Cu11 2.041(7) 19_646
Cu1 S1 2.2532(19) 10_646
Cu1 S1 2.2731(18) 19_646
Cu1 Cu1 2.8345(11) 19_646
Cu1 Cu1 2.8345(11) 22_665
S1 C7 1.732(7) .
S1 Cu11 2.182(8) 22_665
S1 Cu1 2.2532(19) 7_665
S1 Cu1 2.2731(18) 22_665
S1 Cu11 2.367(8) .
C7 N1 1.333(8) .
C7 N2 1.344(8) .
C7 Cu11 1.989(10) .
N2 C6 1.379(10) .
C6 C1 1.381(11) .
C6 C5 1.402(10) .
C5 C4 1.340(14) .
C4 C3 1.390(15) .
C3 C2 1.383(12) .
C2 C1 1.415(10) .
C1 N1 1.388(8) .
N1 Cu11 1.546(9) .
N3 C11 1.462(19) .
N3 C9 1.46(2) 12_664
N3 C9 1.46(2) 6_566
N3 C9 1.46(2) .
C10 C9 1.46(2) .
Cu11 Cu1 2.041(7) 22_665
Cu11 S1 2.182(8) 19_646
Cu11 Cu11 2.848(11) 19_646
Cu11 Cu11 2.848(11) 22_665
